data_4333753
loop_
_publ_author_name
'Kentaro Shiro'
'Ikuya Yamada'
'Naoya Ikeda'
'Kenya Ohgushi'
'Masaichiro Mizumaki'
'Ryoji Takahashi'
'Norimasa Nishiyama'
'Toru Inoue'
'Tetsuo Irifune'

_publ_section_title
;
 Pd2+-Incorporated Perovskite CaPd3B4O12 (B= Ti, V)
;
_journal_name_full 'Inorganic Chemistry'
_journal_page_first 1604
_journal_page_last 1609
_journal_paper_doi 10.1021/ic3025155
_journal_volume 52
_journal_year 2013
_chemical_formula_sum 'Ca O12 Pd3 Ti4'
_chemical_formula_weight 742.799
_space_group_IT_number 204
_symmetry_cell_setting cubic
_symmetry_Int_Tables_number 204
_symmetry_space_group_name_Hall '-I 2 2 3'
_symmetry_space_group_name_H-M 'I m -3'
_cell_angle_alpha 90
_cell_angle_beta 90
_cell_angle_gamma 90
_cell_formula_units_Z 2
_cell_length_a 7.4978(1)
_cell_length_b 7.4978(1)
_cell_length_c 7.4978(1)
_cell_measurement_temperature 300
_cell_volume 421.504(10)
_computing_cell_refinement 'RIETAN-FP (Izumi and Momma, 2007)'
_computing_structure_refinement 'RIETAN-FP (Izumi and Momma, 2007)'
_diffrn_ambient_temperature 300
_diffrn_radiation_wavelength 0.517640
_diffrn_source synchrotron
_exptl_crystal_density_diffrn 5.8527
_exptl_crystal_F_000 684.00
_pd_calc_method 'Rietveld Refinement'
_pd_meas_2theta_range_inc 0.0100
_pd_meas_2theta_range_max 74.7900
_pd_meas_2theta_range_min 0.0100
_pd_meas_number_of_points 7479
_pd_meas_scan_method step
_pd_proc_2theta_range_inc 0.0100
_pd_proc_2theta_range_max 40.0000
_pd_proc_2theta_range_min 5.0000
_pd_proc_ls_background_function 'Legendre polynomials'
_pd_proc_ls_pref_orient_corr ' ?'
_pd_proc_ls_profile_function 'split pseudo-Voigt function'
_pd_proc_ls_prof_R_factor 0.04011
_pd_proc_ls_prof_wR_expected 0.04434
_pd_proc_ls_prof_wR_factor 0.05770
_pd_spec_mount_mode reflection
_pd_spec_shape flat_sheet
_refine_diff_density_max 0.0
_refine_diff_density_min 0.0
_refine_ls_extinction_method none
_refine_ls_goodness_of_fit_all 1.3015
_refine_ls_matrix_type full
_refine_ls_number_constraints 0
_refine_ls_number_parameters 63
_refine_ls_number_restraints 0
_refine_ls_R_factor_all 0.01761
_refine_ls_R_Fsqd_factor 0.03137
_refine_ls_R_I_factor 0.03432
_refine_ls_shift/su_max 0.0
_refine_ls_weighting_details 1/<i>y</i>~i~
_refine_ls_weighting_scheme sigma
_cod_data_source_file ic3025155_si_001.cif
_cod_data_source_block phase_1
_cod_original_cell_volume 421.50(1)
_cod_database_code 4333753

loop_
_symmetry_equiv_pos_site_id
_symmetry_equiv_pos_as_xyz
1 x,y,z
2 -x,-y,z
3 -x,y,-z
4 x,-y,-z
5 z,x,y
6 z,-x,-y
7 -z,-x,y
8 -z,x,-y
9 y,z,x
10 -y,z,-x
11 y,-z,-x
12 -y,-z,x
13 -x,-y,-z
14 x,y,-z
15 x,-y,z
16 -x,y,z
17 -z,-x,-y
18 -z,x,y
19 z,x,-y
20 z,-x,y
21 -y,-z,-x
22 y,-z,x
23 -y,z,x
24 y,z,-x
25 x+1/2,y+1/2,z+1/2
26 -x+1/2,-y+1/2,z+1/2
27 -x+1/2,y+1/2,-z+1/2
28 x+1/2,-y+1/2,-z+1/2
29 z+1/2,x+1/2,y+1/2
30 z+1/2,-x+1/2,-y+1/2
31 -z+1/2,-x+1/2,y+1/2
32 -z+1/2,x+1/2,-y+1/2
33 y+1/2,z+1/2,x+1/2
34 -y+1/2,z+1/2,-x+1/2
35 y+1/2,-z+1/2,-x+1/2
36 -y+1/2,-z+1/2,x+1/2
37 -x+1/2,-y+1/2,-z+1/2
38 x+1/2,y+1/2,-z+1/2
39 x+1/2,-y+1/2,z+1/2
40 -x+1/2,y+1/2,z+1/2
41 -z+1/2,-x+1/2,-y+1/2
42 -z+1/2,x+1/2,y+1/2
43 z+1/2,x+1/2,-y+1/2
44 z+1/2,-x+1/2,y+1/2
45 -y+1/2,-z+1/2,-x+1/2
46 y+1/2,-z+1/2,x+1/2
47 -y+1/2,z+1/2,x+1/2
48 y+1/2,z+1/2,-x+1/2

loop_
_atom_site_label
_atom_site_fract_x
_atom_site_fract_y
_atom_site_fract_z
_atom_site_occupancy
_atom_site_symmetry_multiplicity
_atom_site_Wyckoff_symbol
_atom_site_adp_type
_atom_site_U_iso_or_equiv
_atom_site_type_symbol
Ca1 0 0 0 1 2 a Uiso 0.0060(7) Ca
Pd1 0 0.5 0.5 1 6 b Uiso 0.0084(2) Pd
Ti1 0.25 0.25 0.25 1 8 c Uiso 0.0038 Ti
O1 0.2961(4) 0.1859(3) 0 1 24 g Uiso 0.0058(7) O

loop_
_atom_type_symbol
_atom_type_description
_atom_type_scat_dispersion_real
_atom_type_scat_dispersion_imag
_atom_type_scat_source
Ca Ca2+ 0.1191 0.1668 'International Tables for Crystallography, Vol. C'
Pd Pd2+ -3.3865 0.5722 'International Tables for Crystallography, Vol. C'
Ti Ti4+ 0.1551 0.2455 'International Tables for Crystallography, Vol. C'
O O- 0.0016 0.0030 'International Tables for Crystallography, Vol. C'

loop_
_geom_angle_atom_site_label_1
_geom_angle_atom_site_label_2
_geom_angle_atom_site_label_3
_geom_angle
_geom_angle_site_symmetry_1
_geom_angle_site_symmetry_3
O1 Ca1 O1 180 1_555 2_555
O1 Ca1 O1 115.8(1) 1_555 3_555
O1 Ca1 O1 64.2(1) 1_555 4_555
O1 Ca1 O1 63.24(3) 1_555 5_555
O1 Ca1 O1 116.76(3) 1_555 6_555
O1 Ca1 O1 116.76(3) 1_555 7_555
O1 Ca1 O1 63.24(3) 1_555 8_555
O1 Ca1 O1 63.24(3) 1_555 9_555
O1 Ca1 O1 116.76(3) 1_555 10_555
O1 Ca1 O1 63.24(3) 1_555 11_555
O1 Ca1 O1 116.76(3) 1_555 12_555
O1 Ca1 O1 64.2(1) 2_555 3_555
O1 Ca1 O1 115.8(1) 2_555 4_555
O1 Ca1 O1 116.76(3) 2_555 5_555
O1 Ca1 O1 63.24(3) 2_555 6_555
O1 Ca1 O1 63.24(3) 2_555 7_555
O1 Ca1 O1 116.76(3) 2_555 8_555
O1 Ca1 O1 116.76(3) 2_555 9_555
O1 Ca1 O1 63.24(3) 2_555 10_555
O1 Ca1 O1 116.76(3) 2_555 11_555
O1 Ca1 O1 63.24(3) 2_555 12_555
O1 Ca1 O1 180 3_555 4_555
O1 Ca1 O1 63.24(3) 3_555 5_555
O1 Ca1 O1 116.76(3) 3_555 6_555
O1 Ca1 O1 116.76(3) 3_555 7_555
O1 Ca1 O1 63.24(3) 3_555 8_555
O1 Ca1 O1 116.76(3) 3_555 9_555
O1 Ca1 O1 63.24(3) 3_555 10_555
O1 Ca1 O1 116.76(3) 3_555 11_555
O1 Ca1 O1 63.24(3) 3_555 12_555
O1 Ca1 O1 116.76(3) 4_555 5_555
O1 Ca1 O1 63.24(3) 4_555 6_555
O1 Ca1 O1 63.24(3) 4_555 7_555
O1 Ca1 O1 116.76(3) 4_555 8_555
O1 Ca1 O1 63.24(3) 4_555 9_555
O1 Ca1 O1 116.76(3) 4_555 10_555
O1 Ca1 O1 63.24(3) 4_555 11_555
O1 Ca1 O1 116.76(3) 4_555 12_555
O1 Ca1 O1 180 5_555 6_555
O1 Ca1 O1 115.8(1) 5_555 7_555
O1 Ca1 O1 64.2(1) 5_555 8_555
O1 Ca1 O1 63.24(3) 5_555 9_555
O1 Ca1 O1 116.76(3) 5_555 10_555
O1 Ca1 O1 116.76(3) 5_555 11_555
O1 Ca1 O1 63.24(3) 5_555 12_555
O1 Ca1 O1 64.2(1) 6_555 7_555
O1 Ca1 O1 115.8(1) 6_555 8_555
O1 Ca1 O1 116.76(3) 6_555 9_555
O1 Ca1 O1 63.24(3) 6_555 10_555
O1 Ca1 O1 63.24(3) 6_555 11_555
O1 Ca1 O1 116.76(3) 6_555 12_555
O1 Ca1 O1 180 7_555 8_555
O1 Ca1 O1 63.24(3) 7_555 9_555
O1 Ca1 O1 116.76(3) 7_555 10_555
O1 Ca1 O1 116.76(3) 7_555 11_555
O1 Ca1 O1 63.24(3) 7_555 12_555
O1 Ca1 O1 116.76(3) 8_555 9_555
O1 Ca1 O1 63.24(3) 8_555 10_555
O1 Ca1 O1 63.24(3) 8_555 11_555
O1 Ca1 O1 116.76(3) 8_555 12_555
O1 Ca1 O1 180 9_555 10_555
O1 Ca1 O1 115.8(1) 9_555 11_555
O1 Ca1 O1 64.2(1) 9_555 12_555
O1 Ca1 O1 64.2(1) 10_555 11_555
O1 Ca1 O1 115.8(1) 10_555 12_555
O1 Ca1 O1 180 11_555 12_555
O1 Pd1 O1 84.7(1) 26_555 27_555
O1 Pd1 O1 95.3(1) 26_555 28_455
O1 Pd1 O1 68.48(4) 26_555 5_555
O1 Pd1 O1 111.52(4) 26_555 7_565
O1 Pd1 O1 68.48(4) 26_555 8_556
O1 Pd1 O1 111.52(4) 26_555 6_566
O1 Pd1 O1 95.3(1) 27_555 25_455
O1 Pd1 O1 111.52(4) 27_555 5_555
O1 Pd1 O1 68.48(4) 27_555 7_565
O1 Pd1 O1 111.52(4) 27_555 8_556
O1 Pd1 O1 68.48(4) 27_555 6_566
O1 Pd1 O1 84.7(1) 25_455 28_455
O1 Pd1 O1 111.52(4) 25_455 5_555
O1 Pd1 O1 68.48(4) 25_455 7_565
O1 Pd1 O1 111.52(4) 25_455 8_556
O1 Pd1 O1 68.48(4) 25_455 6_566
O1 Pd1 O1 68.48(4) 28_455 5_555
O1 Pd1 O1 111.52(4) 28_455 7_565
O1 Pd1 O1 68.48(4) 28_455 8_556
O1 Pd1 O1 111.52(4) 28_455 6_566
O1 Pd1 O1 66.0(1) 5_555 7_565
O1 Pd1 O1 114.0(1) 5_555 8_556
O1 Pd1 O1 114.0(1) 7_565 6_566
O1 Pd1 O1 66.0(1) 8_556 6_566
O1 Ti1 O1 180 1_555 26_555
O1 Ti1 O1 88.7(1) 1_555 5_555
O1 Ti1 O1 91.3(1) 1_555 30_555
O1 Ti1 O1 88.7(1) 1_555 9_555
O1 Ti1 O1 91.3(1) 1_555 34_555
O1 Ti1 O1 91.3(1) 26_555 5_555
O1 Ti1 O1 88.7(1) 26_555 30_555
O1 Ti1 O1 91.3(1) 26_555 9_555
O1 Ti1 O1 88.7(1) 26_555 34_555
O1 Ti1 O1 180 5_555 30_555
O1 Ti1 O1 88.7(1) 5_555 9_555
O1 Ti1 O1 91.3(1) 5_555 34_555
O1 Ti1 O1 91.3(1) 30_555 9_555
O1 Ti1 O1 88.7(1) 30_555 34_555
O1 Ti1 O1 180 9_555 34_555
Ti1 O1 Ti1 144.9(1) 1_555 14_555
Ti1 O1 Pd1 107.14(7) 1_555 25_544
Ti1 O1 Ca1 88.93(8) 1_555 1_555
Ti1 O1 O1 45.65(6) 1_555 5_555
Ti1 O1 O1 105.5(1) 1_555 8_555
Ti1 O1 O1 45.65(6) 1_555 9_555
Ti1 O1 O1 147.29(8) 1_555 11_555
Ti1 O1 O1 104.16(7) 1_555 4_555
Ti1 O1 Pd1 83.71(8) 1_555 9_555
Ti1 O1 O1 44.35(6) 1_555 30_555
Ti1 O1 O1 44.35(6) 1_555 34_555
Ti1 O1 O1 152.0(1) 1_555 31_554
Ti1 O1 O1 108.8(1) 1_555 36_554
Ti1 O1 O1 100.12(8) 1_555 3_655
Ti1 O1 Pd1 107.14(7) 14_555 25_544
Ti1 O1 Ca1 88.93(8) 14_555 1_555
Ti1 O1 O1 105.5(1) 14_555 5_555
Ti1 O1 O1 45.65(6) 14_555 8_555
Ti1 O1 O1 147.29(8) 14_555 9_555
Ti1 O1 O1 45.65(6) 14_555 11_555
Ti1 O1 O1 104.16(7) 14_555 4_555
Ti1 O1 Pd1 83.71(8) 14_555 9_555
Ti1 O1 O1 152.0(1) 14_555 30_555
Ti1 O1 O1 108.8(1) 14_555 34_555
Ti1 O1 O1 44.35(6) 14_555 31_554
Ti1 O1 O1 44.35(6) 14_555 36_554
Ti1 O1 O1 100.12(8) 14_555 3_655
Pd1 O1 Ca1 105.5(1) 25_544 1_555
Pd1 O1 O1 143.1(1) 25_544 5_555
Pd1 O1 O1 143.1(1) 25_544 8_555
Pd1 O1 O1 83.2(1) 25_544 9_555
Pd1 O1 O1 83.2(1) 25_544 11_555
Pd1 O1 O1 47.66(7) 25_544 4_555
Pd1 O1 Pd1 99.4(1) 25_544 9_555
Pd1 O1 O1 68.32(3) 25_544 30_555
Pd1 O1 O1 121.9(1) 25_544 34_555
Pd1 O1 O1 68.32(3) 25_544 31_554
Pd1 O1 O1 121.9(1) 25_544 36_554
Pd1 O1 O1 42.34(7) 25_544 3_655
Ca1 O1 O1 58.38(1) 1_555 5_555
Ca1 O1 O1 58.38(1) 1_555 8_555
Ca1 O1 O1 58.38(1) 1_555 9_555
Ca1 O1 O1 58.38(1) 1_555 11_555
Ca1 O1 O1 57.88(5) 1_555 4_555
Ca1 O1 Pd1 155.1(1) 1_555 9_555
Ca1 O1 O1 119.09(6) 1_555 30_555
Ca1 O1 O1 119.09(6) 1_555 34_555
Ca1 O1 O1 119.09(6) 1_555 31_554
Ca1 O1 O1 119.09(6) 1_555 36_554
Ca1 O1 O1 147.88(5) 1_555 3_655
O1 O1 O1 60.9(1) 5_555 8_555
O1 O1 O1 60 5_555 9_555
O1 O1 O1 108.61(8) 5_555 11_555
O1 O1 O1 107.50(7) 5_555 4_555
O1 O1 Pd1 100.81(9) 5_555 9_555
O1 O1 O1 90 5_555 30_555
O1 O1 O1 60.74(6) 5_555 34_555
O1 O1 O1 148.2(1) 5_555 31_554
O1 O1 O1 93.6(1) 5_555 36_554
O1 O1 O1 143.88(2) 5_555 3_655
O1 O1 O1 108.61(8) 8_555 9_555
O1 O1 O1 60 8_555 11_555
O1 O1 O1 107.50(7) 8_555 4_555
O1 O1 Pd1 100.81(9) 8_555 9_555
O1 O1 O1 148.2(1) 8_555 30_555
O1 O1 O1 93.6(1) 8_555 34_555
O1 O1 O1 90 8_555 31_554
O1 O1 O1 60.74(6) 8_555 36_554
O1 O1 O1 143.88(2) 8_555 3_655
O1 O1 O1 107.76(3) 9_555 11_555
O1 O1 O1 59.53(6) 9_555 4_555
O1 O1 Pd1 126.09(1) 9_555 9_555
O1 O1 O1 60.74(6) 9_555 30_555
O1 O1 O1 90 9_555 34_555
O1 O1 O1 149.9(1) 9_555 31_554
O1 O1 O1 151.5(1) 9_555 36_554
O1 O1 O1 107.50(7) 9_555 3_655
O1 O1 O1 59.53(6) 11_555 4_555
O1 O1 Pd1 126.09(1) 11_555 9_555
O1 O1 O1 149.9(1) 11_555 30_555
O1 O1 O1 151.5(1) 11_555 34_555
O1 O1 O1 60.74(6) 11_555 31_554
O1 O1 O1 90 11_555 36_554
O1 O1 O1 107.50(7) 11_555 3_655
O1 O1 Pd1 147.01(5) 4_555 9_555
O1 O1 O1 92.76(7) 4_555 30_555
O1 O1 O1 146.91(5) 4_555 34_555
O1 O1 O1 92.76(7) 4_555 31_554
O1 O1 O1 146.91(5) 4_555 36_554
O1 O1 O1 90 4_555 3_655
Pd1 O1 O1 70.33(9) 9_555 30_555
Pd1 O1 O1 43.20(7) 9_555 34_555
Pd1 O1 O1 70.33(9) 9_555 31_554
Pd1 O1 O1 43.20(7) 9_555 36_554
Pd1 O1 O1 57.01(5) 9_555 3_655
O1 O1 O1 58.5(1) 30_555 34_555
O1 O1 O1 113.8(1) 30_555 31_554
O1 O1 O1 112.9(1) 30_555 36_554
O1 O1 O1 57.05(5) 30_555 3_655
O1 O1 O1 112.9(1) 34_555 31_554
O1 O1 O1 65.9(1) 34_555 36_554
O1 O1 O1 87.24(7) 34_555 3_655
O1 O1 O1 58.5(1) 31_554 36_554
O1 O1 O1 57.05(5) 31_554 3_655
O1 O1 O1 87.24(7) 36_554 3_655

loop_
_geom_bond_atom_site_label_1
_geom_bond_atom_site_label_2
_geom_bond_distance
_geom_bond_site_symmetry_2
Ca1 O1 2.621(3) 1_555
Ca1 O1 2.621(3) 2_555
Ca1 O1 2.621(3) 3_555
Ca1 O1 2.621(3) 4_555
Ca1 O1 2.621(3) 5_555
Ca1 O1 2.621(3) 6_555
Ca1 O1 2.621(3) 7_555
Ca1 O1 2.621(3) 8_555
Ca1 O1 2.621(3) 9_555
Ca1 O1 2.621(3) 10_555
Ca1 O1 2.621(3) 11_555
Ca1 O1 2.621(3) 12_555
Pd1 O1 2.069(3) 26_555
Pd1 O1 2.069(3) 27_555
Pd1 O1 2.069(3) 25_455
Pd1 O1 2.069(3) 28_455
Pd1 O1 2.808(3) 5_555
Pd1 O1 2.808(3) 7_565
Pd1 O1 2.808(3) 8_556
Pd1 O1 2.808(3) 6_566
Ti1 O1 1.9658(7) 1_555
Ti1 O1 1.9658(7) 26_555
Ti1 O1 1.9658(7) 5_555
Ti1 O1 1.9658(7) 30_555
Ti1 O1 1.9658(7) 9_555
Ti1 O1 1.9658(7) 34_555
O1 Ti1 1.9658(7) 1_555
O1 Ti1 1.9658(7) 14_555
O1 Pd1 2.069(3) 25_544
O1 Ca1 2.621(3) 1_555
O1 O1 2.748(3) 5_555
O1 O1 2.748(3) 8_555
O1 O1 2.748(3) 9_555
O1 O1 2.748(3) 11_555
O1 O1 2.787(5) 4_555
O1 Pd1 2.808(3) 9_555
O1 O1 2.812(3) 30_555
O1 O1 2.812(3) 34_555
O1 O1 2.812(3) 31_554
O1 O1 2.812(3) 36_554
O1 O1 3.058(5) 3_655

loop_
_pd_phase_id
_pd_phase_block_id
_pd_phase_mass_%
1 2012-11-01_phase_1 99.41
2 2012-11-01_phase_2 0.59
